data_4318928
loop_
_publ_author_name
'Sangeeta Ray Banerjee'
'Murali K. Levadala'
'Neva Lazarova'
'Lihui Wei'
'John F. Valliant'
'Karin A. Stephenson'
'John W. Babich'
'Kevin P. Maresca'
'Jon Zubieta'

_publ_section_title
;
 Bifunctional Single Amino Acid Chelates for Labeling of Biomolecules with
 the {Tc(CO)3}+ and {Re(CO)3}+ Cores. Crystal and Molecular Structures of
 [ReBr(CO)3(H2NCH2C5H4N)], [Re(CO)3{(C5H4NCH2)2NH}]Br,
 [Re(CO)3{(C5H4NCH2)2NCH2CO2H}]Br, [Re(CO)3{X(Y)NCH2CO2CH2CH3}]Br (X = Y =
 2-pyridylmethyl; X = 2-pyridylmethyl, Y = 2-(1-methylimidazolyl)methyl; X
 = Y = 2-(1-methylimidazolyl)methyl), [ReBr(CO)3{(C5H4NCH2)NH(CH2C4H3S)}],
 and [Re(CO)3{(C5H4NCH2)N(CH2C4H3S)(CH2CO2)}]
;
_journal_name_full 'Inorganic Chemistry'
_journal_page_first 6417
_journal_page_last 6425
_journal_paper_doi 10.1021/ic020476e
_journal_volume 41
_journal_year 2002
_chemical_formula_sum 'C17.5 H23 Br Cl N5 O5.5 Re'
_chemical_formula_weight 692.97
_chemical_name_systematic
;
  ?
;
_space_group_IT_number 2
_symmetry_cell_setting triclinic
_symmetry_space_group_name_Hall '-P 1'
_symmetry_space_group_name_H-M 'P -1'
_atom_sites_solution_hydrogens geom
_atom_sites_solution_primary direct
_atom_sites_solution_secondary difmap
_audit_creation_method SHELXL-97
_cell_angle_alpha 89.3560(10)
_cell_angle_beta 74.9070(10)
_cell_angle_gamma 76.2160(10)
_cell_formula_units_Z 4
_cell_length_a 11.5363(6)
_cell_length_b 13.1898(6)
_cell_length_c 16.4933(8)
_cell_measurement_temperature 273(2)
_cell_volume 2349.8(2)
_computing_structure_refinement 'SHELXL-97 (Sheldrick, 1997)'
_computing_structure_solution 'SHELXS-97 (Sheldrick, 1990)'
_diffrn_ambient_temperature 273(2)
_diffrn_measured_fraction_theta_full 0.992
_diffrn_measured_fraction_theta_max 0.992
_diffrn_radiation_monochromator graphite
_diffrn_radiation_source 'fine-focus sealed tube'
_diffrn_radiation_type MoK\a
_diffrn_radiation_wavelength 0.71073
_diffrn_reflns_av_R_equivalents 0.0431
_diffrn_reflns_av_sigmaI/netI 0.0668
_diffrn_reflns_limit_h_max 15
_diffrn_reflns_limit_h_min -15
_diffrn_reflns_limit_k_max 17
_diffrn_reflns_limit_k_min -17
_diffrn_reflns_limit_l_max 21
_diffrn_reflns_limit_l_min -21
_diffrn_reflns_number 24818
_diffrn_reflns_theta_full 28.28
_diffrn_reflns_theta_max 28.28
_diffrn_reflns_theta_min 1.28
_exptl_absorpt_coefficient_mu 7.025
_exptl_crystal_density_diffrn 1.959
_exptl_crystal_density_method 'not measured'
_exptl_crystal_F_000 1336
_refine_diff_density_max 2.472
_refine_diff_density_min -2.195
_refine_diff_density_rms 0.220
_refine_ls_extinction_method none
_refine_ls_goodness_of_fit_ref 1.053
_refine_ls_hydrogen_treatment mixed
_refine_ls_matrix_type full
_refine_ls_number_parameters 522
_refine_ls_number_reflns 11571
_refine_ls_number_restraints 0
_refine_ls_restrained_S_all 1.053
_refine_ls_R_factor_all 0.0694
_refine_ls_R_factor_gt 0.0478
_refine_ls_shift/su_max 0.002
_refine_ls_shift/su_mean 0.001
_refine_ls_structure_factor_coef Fsqd
_refine_ls_weighting_details 'calc w=1/[\s^2^(Fo^2^)+(0.0485P)^2^+13.0643P] where P=(Fo^2^+2Fc^2^)/3'
_refine_ls_weighting_scheme calc
_refine_ls_wR_factor_gt 0.1096
_refine_ls_wR_factor_ref 0.1205
_reflns_number_gt 8831
_reflns_number_total 11571
_reflns_threshold_expression >2sigma(I)
_cod_data_source_file ic020476e_6.cif
_cod_data_source_block p-1(compound8).
_cod_depositor_comments
;
The following automatic conversions were performed:

'_symmetry_cell_setting' value 'Triclinic' changed to 'triclinic'
according to the built-in table from CIF Core dictionary named
'cif_core.dic' version 2.4.1 from 2010-06-29.

Automatic conversion script
Id: cif_fix_values 1646 2011-03-28 12:23:43Z adriana 
;
_cod_database_code 4318928

loop_
_symmetry_equiv_pos_as_xyz
'x, y, z'
'-x, -y, -z'

loop_
_atom_site_label
_atom_site_type_symbol
_atom_site_fract_x
_atom_site_fract_y
_atom_site_fract_z
_atom_site_U_iso_or_equiv
_atom_site_adp_type
_atom_site_occupancy
_atom_site_symmetry_multiplicity
_atom_site_calc_flag
_atom_site_refinement_flags
_atom_site_disorder_assembly
_atom_site_disorder_group
Re1 Re 0.63603(3) 0.77950(2) 1.070519(18) 0.01785(8) Uani 1 1 d . . .
Re2 Re 0.76241(3) 0.24300(2) 0.547556(18) 0.01799(8) Uani 1 1 d . . .
Br1 Br 0.00806(7) 0.47402(7) 0.24752(5) 0.02705(18) Uani 1 1 d . . .
Br2 Br 0.52468(8) 0.35039(8) 0.25459(6) 0.0372(2) Uani 1 1 d . . .
Cl1 Cl 0.7962(4) 0.8840(3) 0.4585(2) 0.0791(10) Uani 1 1 d . . .
Cl2 Cl 0.8523(4) 0.7702(4) 0.2969(3) 0.1004(14) Uani 1 1 d . . .
O1 O 0.3596(5) 0.8779(5) 1.0927(4) 0.0326(14) Uani 1 1 d . . .
O2 O 0.5762(6) 0.7783(5) 1.2621(3) 0.0309(14) Uani 1 1 d . . .
O3 O 0.6852(6) 0.9953(5) 1.0894(4) 0.0375(15) Uani 1 1 d . . .
O4 O 0.7630(5) 0.8224(5) 0.7517(3) 0.0306(14) Uani 1 1 d . . .
O5 O 0.5869(6) 0.9493(5) 0.7788(4) 0.0363(16) Uani 1 1 d . . .
O11 O 0.6365(7) 0.2234(6) 0.0778(5) 0.0519(19) Uani 1 1 d . . .
O6 O 0.8935(6) 0.0236(5) 0.5877(4) 0.0392(16) Uani 1 1 d . . .
O7 O 0.6572(7) 0.2874(6) 0.7377(4) 0.0442(18) Uani 1 1 d . . .
O8 O 0.5393(5) 0.1589(5) 0.5374(4) 0.0279(13) Uani 1 1 d . . .
O9 O 0.9533(6) 0.1624(5) 0.2295(4) 0.0342(14) Uani 1 1 d . . .
C35 C 0.74541(16) 0.85988(14) 0.37049(11) 0.169(13) Uani 1 1 d . . .
H35A H 0.6707 0.8350 0.3895 0.203 Uiso 1 1 calc R . .
H35B H 0.7243 0.9252 0.3439 0.203 Uiso 1 1 calc R . .
N1 N 0.70489(16) 0.77215(14) 0.92657(11) 0.0188(13) Uani 1 1 d R . .
N2 N 0.62790(16) 0.62633(14) 1.03585(11) 0.0206(13) Uani 1 1 d R . .
N3 N 0.66922(16) 0.49807(14) 0.94105(11) 0.0205(13) Uani 1 1 d R . .
N4 N 0.82878(16) 0.70340(14) 1.04578(11) 0.0181(13) Uani 1 1 d R . .
N5 N 1.01523(16) 0.65707(14) 0.95982(11) 0.0225(14) Uani 1 1 d R . .
N6 N 0.85011(16) 0.23290(14) 0.40496(11) 0.0182(13) Uani 1 1 d R . .
N7 N 0.68852(16) 0.39548(14) 0.50951(11) 0.0208(13) Uani 1 1 d R . .
N8 N 0.66886(16) 0.50813(14) 0.41291(11) 0.0281(16) Uani 1 1 d R . .
N9 N 0.91956(16) 0.30688(14) 0.53528(11) 0.0201(13) Uani 1 1 d R . .
N10 N 1.08509(16) 0.34939(14) 0.45967(11) 0.0229(14) Uani 1 1 d R . .
C1 C 0.46272(16) 0.84088(14) 1.08349(11) 0.0222(16) Uani 1 1 d R . .
C2 C 0.59770(16) 0.77511(14) 1.19005(11) 0.0227(16) Uani 1 1 d R . .
C3 C 0.66275(16) 0.91372(14) 1.08473(11) 0.0242(17) Uani 1 1 d R . .
C4 C 0.68909(16) 0.67490(14) 0.88830(11) 0.0223(16) Uani 1 1 d R . .
H4A H 0.6210 0.6929 0.8623 0.027 Uiso 1 1 d R . .
H4B H 0.7638 0.6430 0.8451 0.027 Uiso 1 1 d R . .
C5 C 0.6636(6) 0.6001(6) 0.9541(5) 0.0178(15) Uani 1 1 d . . .
C6 C 0.6348(7) 0.4569(6) 1.0182(5) 0.0217(16) Uani 1 1 d . . .
H6 H 0.6296 0.3884 1.0281 0.026 Uiso 1 1 calc R . .
C7 C 0.6101(7) 0.5354(6) 1.0770(5) 0.0204(15) Uani 1 1 d . . .
H7 H 0.5855 0.5300 1.1349 0.024 Uiso 1 1 calc R . .
C8 C 0.7007(7) 0.4412(6) 0.8594(5) 0.0258(17) Uani 1 1 d . . .
H8A H 0.6527 0.4800 0.8246 0.039 Uiso 1 1 calc R . .
H8B H 0.6827 0.3738 0.8675 0.039 Uiso 1 1 calc R . .
H8C H 0.7872 0.4325 0.8326 0.039 Uiso 1 1 calc R . .
C9 C 0.8407(7) 0.7721(6) 0.9062(5) 0.0247(17) Uani 1 1 d . . .
H9A H 0.8823 0.7423 0.8496 0.030 Uiso 1 1 calc R . .
H9B H 0.8494 0.8432 0.9090 0.030 Uiso 1 1 calc R . .
C10 C 0.8984(7) 0.7089(6) 0.9680(4) 0.0193(15) Uani 1 1 d . . .
C11 C 0.9046(7) 0.6435(6) 1.0892(5) 0.0238(16) Uani 1 1 d . . .
H11 H 0.8805 0.6252 1.1446 0.029 Uiso 1 1 calc R . .
C12 C 1.0208(7) 0.6155(7) 1.0371(5) 0.0238(17) Uani 1 1 d . . .
H12 H 1.0910 0.5760 1.0505 0.029 Uiso 1 1 calc R . .
C13 C 1.1209(7) 0.6490(7) 0.8867(5) 0.0274(18) Uani 1 1 d . . .
H13A H 1.0919 0.6659 0.8375 0.041 Uiso 1 1 calc R . .
H13B H 1.1720 0.5790 0.8795 0.041 Uiso 1 1 calc R . .
H13C H 1.1682 0.6970 0.8950 0.041 Uiso 1 1 calc R . .
C14 C 0.6342(7) 0.8659(6) 0.8943(4) 0.0199(15) Uani 1 1 d . . .
H14A H 0.6443 0.9277 0.9204 0.024 Uiso 1 1 calc R . .
H14B H 0.5471 0.8664 0.9121 0.024 Uiso 1 1 calc R . .
C15 C 0.6706(7) 0.8738(6) 0.8003(5) 0.0232(16) Uani 1 1 d . . .
C16 C 0.6003(9) 0.9665(8) 0.6902(5) 0.040(2) Uani 1 1 d . . .
H16A H 0.6794 0.9251 0.6570 0.048 Uiso 1 1 calc R . .
H16B H 0.5965 1.0396 0.6800 0.048 Uiso 1 1 calc R . .
C17 C 0.4964(17) 0.9348(12) 0.6663(8) 0.086(5) Uani 1 1 d . . .
H17A H 0.5091 0.8602 0.6673 0.130 Uiso 1 1 calc R . .
H17B H 0.4945 0.9563 0.6108 0.130 Uiso 1 1 calc R . .
H17C H 0.4192 0.9675 0.7056 0.130 Uiso 1 1 calc R . .
C18 C 0.8453(8) 0.1065(7) 0.5721(5) 0.0281(18) Uani 1 1 d . . .
C19 C 0.6956(8) 0.2702(7) 0.6659(5) 0.0311(19) Uani 1 1 d . . .
C20 C 0.6225(8) 0.1910(6) 0.5421(5) 0.0229(16) Uani 1 1 d . . .
C21 C 0.7768(7) 0.3199(6) 0.3647(5) 0.0241(17) Uani 1 1 d . . .
H21A H 0.8317 0.3431 0.3170 0.029 Uiso 1 1 calc R . .
H21B H 0.7160 0.2950 0.3448 0.029 Uiso 1 1 calc R . .
C22 C 0.7141(7) 0.4078(6) 0.4279(5) 0.0220(16) Uani 1 1 d . . .
C23 C 0.6146(7) 0.5625(7) 0.4895(6) 0.032(2) Uani 1 1 d . . .
H23 H 0.5762 0.6334 0.4986 0.038 Uiso 1 1 calc R . .
C24 C 0.6282(7) 0.4923(6) 0.5491(6) 0.0299(19) Uani 1 1 d . . .
H24 H 0.6014 0.5070 0.6069 0.036 Uiso 1 1 calc R . .
C25 C 0.6698(8) 0.5533(8) 0.3306(6) 0.037(2) Uani 1 1 d . . .
H25A H 0.7535 0.5408 0.2963 0.055 Uiso 1 1 calc R . .
H25B H 0.6339 0.6273 0.3387 0.055 Uiso 1 1 calc R . .
H25C H 0.6225 0.5214 0.3033 0.055 Uiso 1 1 calc R . .
C26 C 0.9818(7) 0.2404(6) 0.3887(5) 0.0209(16) Uani 1 1 d . . .
H26A H 1.0362 0.1708 0.3825 0.025 Uiso 1 1 calc R . .
H26B H 1.0048 0.2751 0.3369 0.025 Uiso 1 1 calc R . .
C27 C 0.9958(6) 0.2997(5) 0.4593(4) 0.0164(14) Uani 1 1 d . . .
C28 C 1.0627(8) 0.3909(7) 0.5401(5) 0.0312(19) Uani 1 1 d . . .
H28 H 1.1096 0.4294 0.5586 0.037 Uiso 1 1 calc R . .
C29 C 0.9604(7) 0.3656(7) 0.5868(5) 0.0266(17) Uani 1 1 d . . .
H29 H 0.9234 0.3841 0.6435 0.032 Uiso 1 1 calc R . .
C30 C 1.1905(7) 0.3546(7) 0.3892(5) 0.0254(17) Uani 1 1 d . . .
H30A H 1.2629 0.3043 0.3949 0.038 Uiso 1 1 calc R . .
H30B H 1.2047 0.4234 0.3890 0.038 Uiso 1 1 calc R . .
H30C H 1.1733 0.3394 0.3374 0.038 Uiso 1 1 calc R . .
C31 C 0.8458(8) 0.1296(7) 0.3704(5) 0.0260(18) Uani 1 1 d . . .
H31A H 0.7598 0.1269 0.3815 0.031 Uiso 1 1 calc R . .
H31B H 0.8858 0.0747 0.4007 0.031 Uiso 1 1 calc R . .
C32 C 0.9063(10) 0.1065(8) 0.2769(5) 0.039(2) Uani 1 1 d . . .
O10 O 0.9016(13) 0.0113(8) 0.2578(5) 0.120(5) Uani 1 1 d . . .
C33 C 0.952(3) -0.0211(14) 0.1646(11) 0.147(11) Uani 1 1 d . . .
H33A H 0.8991 -0.0575 0.1456 0.176 Uiso 1 1 calc R . .
H33B H 0.9601 0.0389 0.1310 0.176 Uiso 1 1 calc R . .
C34 C 1.057(2) -0.082(3) 0.1612(18) 0.30(3) Uani 1 1 d . . .
H34A H 1.0983 -0.1065 0.1040 0.446 Uiso 1 1 calc R . .
H34B H 1.0464 -0.1403 0.1950 0.446 Uiso 1 1 calc R . .
H34C H 1.1065 -0.0445 0.1820 0.446 Uiso 1 1 calc R . .

loop_
_atom_site_aniso_label
_atom_site_aniso_U_11
_atom_site_aniso_U_22
_atom_site_aniso_U_33
_atom_site_aniso_U_23
_atom_site_aniso_U_13
_atom_site_aniso_U_12
Re1 0.01709(15) 0.01851(16) 0.01478(14) 0.00364(11) -0.00119(11) -0.00175(12)
Re2 0.01674(15) 0.02033(16) 0.01577(15) 0.00405(11) -0.00296(11) -0.00396(12)
Br1 0.0239(4) 0.0328(4) 0.0228(4) 0.0030(3) -0.0052(3) -0.0049(3)
Br2 0.0307(5) 0.0412(5) 0.0360(5) 0.0041(4) -0.0075(4) -0.0035(4)
Cl1 0.106(3) 0.063(2) 0.069(2) 0.0094(17) -0.024(2) -0.022(2)
Cl2 0.103(3) 0.098(3) 0.096(3) -0.024(2) -0.039(3) -0.002(3)
O1 0.020(3) 0.035(3) 0.033(3) 0.004(3) -0.001(2) 0.005(3)
O2 0.037(3) 0.035(3) 0.018(3) 0.004(2) -0.006(2) -0.005(3)
O3 0.050(4) 0.029(3) 0.032(3) 0.001(3) -0.004(3) -0.014(3)
O4 0.025(3) 0.037(3) 0.018(3) 0.006(2) 0.003(2) 0.004(3)
O5 0.038(4) 0.037(4) 0.019(3) 0.004(2) -0.005(3) 0.016(3)
O11 0.065(5) 0.039(4) 0.047(4) 0.003(3) -0.001(4) -0.019(4)
O6 0.034(4) 0.029(3) 0.047(4) 0.018(3) -0.010(3) 0.005(3)
O7 0.050(4) 0.062(5) 0.020(3) -0.005(3) 0.002(3) -0.026(4)
O8 0.023(3) 0.033(3) 0.027(3) 0.003(2) -0.001(2) -0.011(3)
O9 0.041(4) 0.042(4) 0.019(3) -0.001(3) 0.000(3) -0.018(3)
C35 0.067(11) 0.29(3) 0.137(18) -0.14(2) -0.010(11) -0.024(16)
N1 0.019(3) 0.018(3) 0.020(3) 0.005(2) -0.006(2) -0.004(3)
N2 0.012(3) 0.022(3) 0.025(3) 0.005(3) -0.001(2) -0.003(3)
N3 0.015(3) 0.024(3) 0.023(3) 0.004(3) -0.006(2) -0.005(3)
N4 0.012(3) 0.025(3) 0.018(3) 0.005(2) -0.002(2) -0.007(3)
N5 0.016(3) 0.031(4) 0.019(3) 0.005(3) -0.003(2) -0.004(3)
N6 0.019(3) 0.019(3) 0.017(3) 0.005(2) -0.007(2) -0.003(3)
N7 0.019(3) 0.022(3) 0.021(3) 0.002(3) -0.003(3) -0.007(3)
N8 0.017(3) 0.020(3) 0.046(4) 0.020(3) -0.008(3) -0.005(3)
N9 0.017(3) 0.024(3) 0.019(3) 0.000(3) -0.003(2) -0.005(3)
N10 0.020(3) 0.024(3) 0.025(3) 0.000(3) -0.006(3) -0.006(3)
C1 0.018(4) 0.023(4) 0.020(4) 0.003(3) 0.002(3) -0.004(3)
C2 0.026(4) 0.013(4) 0.025(4) 0.004(3) -0.004(3) 0.000(3)
C3 0.028(4) 0.023(4) 0.018(4) -0.001(3) -0.004(3) -0.001(3)
C4 0.025(4) 0.020(4) 0.023(4) 0.003(3) -0.008(3) -0.006(3)
C5 0.010(3) 0.015(3) 0.025(4) 0.000(3) -0.003(3) 0.002(3)
C6 0.018(4) 0.022(4) 0.029(4) 0.012(3) -0.011(3) -0.007(3)
C7 0.014(3) 0.022(4) 0.026(4) 0.007(3) -0.005(3) -0.006(3)
C8 0.023(4) 0.027(4) 0.028(4) -0.004(3) -0.005(3) -0.009(3)
C9 0.023(4) 0.025(4) 0.020(4) 0.011(3) 0.002(3) -0.004(3)
C10 0.021(4) 0.025(4) 0.013(3) 0.005(3) -0.003(3) -0.009(3)
C11 0.022(4) 0.029(4) 0.023(4) 0.007(3) -0.011(3) -0.006(3)
C12 0.022(4) 0.033(4) 0.020(4) 0.004(3) -0.011(3) -0.007(3)
C13 0.020(4) 0.039(5) 0.021(4) 0.000(3) -0.003(3) -0.006(4)
C14 0.021(4) 0.014(3) 0.018(4) 0.003(3) -0.001(3) 0.003(3)
C15 0.025(4) 0.020(4) 0.023(4) 0.003(3) -0.007(3) -0.001(3)
C16 0.050(6) 0.035(5) 0.021(4) 0.007(4) -0.005(4) 0.011(4)
C17 0.161(16) 0.087(11) 0.055(8) 0.036(7) -0.064(9) -0.077(11)
C18 0.028(4) 0.036(5) 0.017(4) 0.002(3) 0.000(3) -0.009(4)
C19 0.034(5) 0.033(5) 0.027(5) 0.004(4) -0.008(4) -0.011(4)
C20 0.028(4) 0.025(4) 0.014(3) 0.004(3) -0.003(3) -0.006(3)
C21 0.018(4) 0.031(4) 0.020(4) 0.004(3) -0.004(3) -0.001(3)
C22 0.015(3) 0.021(4) 0.029(4) 0.009(3) -0.002(3) -0.006(3)
C23 0.017(4) 0.024(4) 0.054(6) 0.001(4) -0.011(4) -0.004(3)
C24 0.016(4) 0.023(4) 0.047(5) -0.009(4) -0.006(4) 0.000(3)
C25 0.023(4) 0.042(5) 0.049(6) 0.029(4) -0.014(4) -0.008(4)
C26 0.015(3) 0.021(4) 0.022(4) 0.004(3) -0.001(3) -0.001(3)
C27 0.016(3) 0.013(3) 0.019(4) 0.004(3) -0.005(3) -0.002(3)
C28 0.029(4) 0.035(5) 0.034(5) -0.002(4) -0.014(4) -0.010(4)
C29 0.022(4) 0.032(5) 0.029(4) -0.001(3) -0.011(3) -0.009(3)
C30 0.021(4) 0.027(4) 0.030(4) 0.002(3) -0.005(3) -0.013(3)
C31 0.027(4) 0.029(4) 0.024(4) 0.000(3) 0.000(3) -0.017(4)
C32 0.053(6) 0.042(6) 0.022(4) -0.010(4) 0.005(4) -0.029(5)
O10 0.228(14) 0.085(7) 0.037(5) -0.034(5) 0.052(6) -0.111(9)
C33 0.27(3) 0.084(13) 0.072(11) -0.028(10) 0.037(15) -0.113(17)
C34 0.13(2) 0.50(7) 0.15(3) -0.12(3) -0.047(19) 0.16(3)

loop_
_atom_type_symbol
_atom_type_description
_atom_type_scat_dispersion_real
_atom_type_scat_dispersion_imag
_atom_type_scat_source
C C 0.0033 0.0016 'International Tables Vol C Tables 4.2.6.8 and 6.1.1.4'
H H 0.0000 0.0000 'International Tables Vol C Tables 4.2.6.8 and 6.1.1.4'
N N 0.0061 0.0033 'International Tables Vol C Tables 4.2.6.8 and 6.1.1.4'
O O 0.0106 0.0060 'International Tables Vol C Tables 4.2.6.8 and 6.1.1.4'
Br Br -0.2901 2.4595 'International Tables Vol C Tables 4.2.6.8 and 6.1.1.4'
Re Re -1.0185 7.2310 'International Tables Vol C Tables 4.2.6.8 and 6.1.1.4'
Cl Cl 0.1484 0.1585 'International Tables Vol C Tables 4.2.6.8 and 6.1.1.4'

loop_
_geom_angle_atom_site_label_1
_geom_angle_atom_site_label_2
_geom_angle_atom_site_label_3
_geom_angle
_geom_angle_site_symmetry_1
_geom_angle_site_symmetry_3
_geom_angle_publ_flag
C3 Re1 C2 86.78(8) . . ?
C3 Re1 C1 90.24(8) . . ?
C2 Re1 C1 87.38(7) . . ?
C3 Re1 N2 170.85(10) . . ?
C2 Re1 N2 101.05(8) . . ?
C1 Re1 N2 94.80(8) . . ?
C3 Re1 N4 93.26(7) . . ?
C2 Re1 N4 96.86(8) . . ?
C1 Re1 N4 174.65(10) . . ?
N2 Re1 N4 81.21(6) . . ?
C3 Re1 N1 94.55(7) . . ?
C2 Re1 N1 173.14(10) . . ?
C1 Re1 N1 99.34(8) . . ?
N2 Re1 N1 77.11(6) . . ?
N4 Re1 N1 76.36(6) . . ?
C19 Re2 C18 87.1(4) . . ?
C19 Re2 C20 90.1(3) . . ?
C18 Re2 C20 90.0(4) . . ?
C19 Re2 N9 97.2(3) . . ?
C18 Re2 N9 94.2(3) . . ?
C20 Re2 N9 171.7(2) . . ?
C19 Re2 N7 97.8(3) . . ?
C18 Re2 N7 173.6(2) . . ?
C20 Re2 N7 94.1(2) . . ?
N9 Re2 N7 81.07(6) . . ?
C19 Re2 N6 171.8(3) . . ?
C18 Re2 N6 98.4(2) . . ?
C20 Re2 N6 96.0(2) . . ?
N9 Re2 N6 76.36(5) . . ?
N7 Re2 N6 76.36(6) . . ?
C15 O5 C16 118.4(6) . . ?
Cl2 C35 Cl1 114.0(2) . . ?
C14 N1 C4 109.6(3) . . ?
C14 N1 C9 110.5(4) . . ?
C4 N1 C9 110.2(3) . . ?
C14 N1 Re1 109.0(3) . . ?
C4 N1 Re1 111.3 . . ?
C9 N1 Re1 106.2(3) . . ?
C5 N2 C7 106.4(5) . . ?
C5 N2 Re1 116.1(3) . . ?
C7 N2 Re1 136.9(3) . . ?
C5 N3 C6 108.0(5) . . ?
C5 N3 C8 126.5(5) . . ?
C6 N3 C8 125.5(5) . . ?
C10 N4 C11 107.1(5) . . ?
C10 N4 Re1 116.3(3) . . ?
C11 N4 Re1 136.5(4) . . ?
C10 N5 C12 106.9(5) . . ?
C10 N5 C13 127.8(5) . . ?
C12 N5 C13 125.2(5) . . ?
C31 N6 C26 110.0(4) . . ?
C31 N6 C21 109.2(5) . . ?
C26 N6 C21 110.8(4) . . ?
C31 N6 Re2 108.0(3) . . ?
C26 N6 Re2 109.1(3) . . ?
C21 N6 Re2 109.7(3) . . ?
C22 N7 C24 107.2(5) . . ?
C22 N7 Re2 116.2(4) . . ?
C24 N7 Re2 136.2(4) . . ?
C22 N8 C23 107.6(5) . . ?
C22 N8 C25 127.5(6) . . ?
C23 N8 C25 124.8(6) . . ?
C27 N9 C29 107.2(5) . . ?
C27 N9 Re2 116.4(3) . . ?
C29 N9 Re2 136.1(4) . . ?
C27 N10 C28 107.5(5) . . ?
C27 N10 C30 126.8(5) . . ?
C28 N10 C30 125.6(5) . . ?
O1 C1 Re1 178.8(4) . . ?
O2 C2 Re1 175.8(3) . . ?
O3 C3 Re1 176.0(3) . . ?
C5 C4 N1 109.8(3) . . ?
N2 C5 N3 110.3(5) . . ?
N2 C5 C4 123.6(5) . . ?
N3 C5 C4 126.1(5) . . ?
C7 C6 N3 106.8(6) . . ?
C6 C7 N2 108.5(6) . . ?
C10 C9 N1 109.3(5) . . ?
N5 C10 N4 110.8(5) . . ?
N5 C10 C9 129.9(6) . . ?
N4 C10 C9 119.2(6) . . ?
C12 C11 N4 108.0(6) . . ?
C11 C12 N5 107.2(6) . . ?
N1 C14 C15 115.5(5) . . ?
O4 C15 O5 124.7(7) . . ?
O4 C15 C14 126.0(7) . . ?
O5 C15 C14 109.2(6) . . ?
O5 C16 C17 107.7(8) . . ?
O6 C18 Re2 178.8(8) . . ?
O7 C19 Re2 178.6(8) . . ?
O8 C20 Re2 178.8(7) . . ?
C22 C21 N6 108.8(6) . . ?
N7 C22 N8 110.1(6) . . ?
N7 C22 C21 122.8(6) . . ?
N8 C22 C21 127.0(6) . . ?
C24 C23 N8 106.5(7) . . ?
C23 C24 N7 108.5(8) . . ?
C27 C26 N6 109.7(5) . . ?
N9 C27 N10 109.9(5) . . ?
N9 C27 C26 121.9(6) . . ?
N10 C27 C26 128.1(6) . . ?
C29 C28 N10 107.4(7) . . ?
C28 C29 N9 108.0(7) . . ?
N6 C31 C32 115.4(6) . . ?
O9 C32 O10 125.5(8) . . ?
O9 C32 C31 126.6(8) . . ?
O10 C32 C31 107.9(8) . . ?
C32 O10 C33 114.2(9) . . ?
C34 C33 O10 102(2) . . ?

loop_
_geom_bond_atom_site_label_1
_geom_bond_atom_site_label_2
_geom_bond_distance
_geom_bond_site_symmetry_2
_geom_bond_publ_flag
Re1 C3 1.8950(18) . ?
Re1 C2 1.9081(18) . ?
Re1 C1 1.9257(18) . ?
Re1 N2 2.1357(18) . ?
Re1 N4 2.1428(18) . ?
Re1 N1 2.2942(18) . ?
Re2 C19 1.906(9) . ?
Re2 C18 1.920(9) . ?
Re2 C20 1.921(8) . ?
Re2 N9 2.1379(18) . ?
Re2 N7 2.1443(18) . ?
Re2 N6 2.2970(17) . ?
Cl1 C35 1.760(4) . ?
Cl2 C35 1.718(5) . ?
O1 C1 1.143(6) . ?
O2 C2 1.148(6) . ?
O3 C3 1.173(6) . ?
O4 C15 1.208(9) . ?
O5 C15 1.328(9) . ?
O5 C16 1.450(10) . ?
O6 C18 1.162(10) . ?
O7 C19 1.155(10) . ?
O8 C20 1.157(10) . ?
O9 C32 1.186(10) . ?
N1 C14 1.486(7) . ?
N1 C4 1.5054 . ?
N1 C9 1.514(8) . ?
N2 C5 1.327(8) . ?
N2 C7 1.402(8) . ?
N3 C5 1.349(7) . ?
N3 C6 1.377(8) . ?
N3 C8 1.465(8) . ?
N4 C10 1.336(7) . ?
N4 C11 1.374(8) . ?
N5 C10 1.330(8) . ?
N5 C12 1.392(8) . ?
N5 C13 1.458(8) . ?
N6 C31 1.499(8) . ?
N6 C26 1.500(8) . ?
N6 C21 1.512(8) . ?
N7 C22 1.317(8) . ?
N7 C24 1.378(8) . ?
N8 C22 1.347(8) . ?
N8 C23 1.377(9) . ?
N8 C25 1.475(8) . ?
N9 C27 1.320(7) . ?
N9 C29 1.394(8) . ?
N10 C27 1.347(7) . ?
N10 C28 1.377(9) . ?
N10 C30 1.462(8) . ?
C4 C5 1.479(8) . ?
C6 C7 1.353(11) . ?
C9 C10 1.499(10) . ?
C11 C12 1.358(11) . ?
C14 C15 1.507(10) . ?
C16 C17 1.502(17) . ?
C21 C22 1.479(11) . ?
C23 C24 1.356(13) . ?
C26 C27 1.474(10) . ?
C28 C29 1.343(12) . ?
C31 C32 1.519(11) . ?
C32 O10 1.316(12) . ?
O10 C33 1.521(17) . ?
C33 C34 1.27(3) . ?
